data_4025398
loop_
_publ_author_name
'Tal Harel'
'Shlomo Rozen'

_publ_section_title
;
 The Tetrazole 3-N-Oxide Synthesis
;
_journal_name_full 'Journal of Organic Chemistry'
_journal_page_first 3141
_journal_page_last 3143
_journal_paper_doi 10.1021/jo100278z
_journal_volume 75
_journal_year 2010
_chemical_formula_sum 'C6 H10 N4 O'
_chemical_formula_weight 154.18
_chemical_name_systematic
; 
 ? 
;
_space_group_IT_number 19
_symmetry_cell_setting orthorhombic
_symmetry_space_group_name_Hall 'P 2ac 2ab'
_symmetry_space_group_name_H-M 'P 21 21 21'
_atom_sites_solution_hydrogens geom
_atom_sites_solution_primary direct
_atom_sites_solution_secondary difmap
_audit_creation_method SHELXL-97
_cell_angle_alpha 90.00
_cell_angle_beta 90.00
_cell_angle_gamma 90.00
_cell_formula_units_Z 4
_cell_length_a 7.2868(14)
_cell_length_b 9.2430(17)
_cell_length_c 11.019(2)
_cell_measurement_temperature 173(2)
_cell_volume 742.2(2)
_computing_cell_refinement 'Bruker SMART'
_computing_data_collection 'Bruker SMART'
_computing_data_reduction 'Bruker SAINT'
_computing_molecular_graphics 'Bruker SHELXTL'
_computing_publication_material 'Bruker SHELXTL'
_computing_structure_refinement 'SHELXL-97 (Sheldrick, 1997)'
_computing_structure_solution 'SHELXS-97 (Sheldrick, 1990)'
_diffrn_ambient_temperature 173(2)
_diffrn_measured_fraction_theta_full 0.997
_diffrn_measured_fraction_theta_max 0.997
_diffrn_measurement_device_type 'CCD area detector'
_diffrn_measurement_method 'phi and omega scans'
_diffrn_radiation_monochromator graphite
_diffrn_radiation_source 'fine-focus sealed tube'
_diffrn_radiation_type MoK\a
_diffrn_radiation_wavelength 0.71073
_diffrn_reflns_av_R_equivalents 0.0267
_diffrn_reflns_av_sigmaI/netI 0.0220
_diffrn_reflns_limit_h_max 9
_diffrn_reflns_limit_h_min -9
_diffrn_reflns_limit_k_max 11
_diffrn_reflns_limit_k_min -11
_diffrn_reflns_limit_l_max 14
_diffrn_reflns_limit_l_min -14
_diffrn_reflns_number 8116
_diffrn_reflns_theta_full 26.99
_diffrn_reflns_theta_max 26.99
_diffrn_reflns_theta_min 2.88
_exptl_absorpt_coefficient_mu 0.100
_exptl_absorpt_correction_type none
_exptl_crystal_colour colorless
_exptl_crystal_density_diffrn 1.380
_exptl_crystal_density_meas 0
_exptl_crystal_density_method 'not measured'
_exptl_crystal_description rod
_exptl_crystal_F_000 328
_exptl_crystal_size_max 0.33
_exptl_crystal_size_mid 0.16
_exptl_crystal_size_min 0.14
_refine_diff_density_max 0.265
_refine_diff_density_min -0.273
_refine_diff_density_rms 0.070
_refine_ls_abs_structure_details 'Flack H D (1983), Acta Cryst. A39, 876-881'
_refine_ls_abs_structure_Flack 0(2)
_refine_ls_extinction_method none
_refine_ls_goodness_of_fit_ref 1.106
_refine_ls_hydrogen_treatment mixed
_refine_ls_matrix_type full
_refine_ls_number_parameters 101
_refine_ls_number_reflns 1609
_refine_ls_number_restraints 0
_refine_ls_restrained_S_all 1.106
_refine_ls_R_factor_all 0.0455
_refine_ls_R_factor_gt 0.0443
_refine_ls_shift/su_max 0.000
_refine_ls_shift/su_mean 0.000
_refine_ls_structure_factor_coef Fsqd
_refine_ls_weighting_details 'calc w=1/[\s^2^(Fo^2^)+(0.0661P)^2^+0.1715P] where P=(Fo^2^+2Fc^2^)/3'
_refine_ls_weighting_scheme calc
_refine_ls_wR_factor_gt 0.1141
_refine_ls_wR_factor_ref 0.1149
_reflns_number_gt 1561
_reflns_number_total 1609
_reflns_threshold_expression >2sigma(I)
_cod_data_source_file jo100278z_si_003.cif
_cod_data_source_block tal41m
_cod_depositor_comments
;
The following automatic conversions were performed:

'_symmetry_cell_setting' value 'Orthorhombic' changed to
'orthorhombic' according to the built-in table from CIF Core
dictionary named 'cif_core.dic' version 2.4.1 from 2010-06-29.

Automatic conversion script
Id: cif_fix_values 1646 2011-03-28 12:23:43Z adriana 
;
_cod_database_code 4025398

loop_
_symmetry_equiv_pos_as_xyz
'x, y, z'
'-x+1/2, -y, z+1/2'
'-x, y+1/2, -z+1/2'
'x+1/2, -y+1/2, -z'

loop_
_atom_site_label
_atom_site_type_symbol
_atom_site_fract_x
_atom_site_fract_y
_atom_site_fract_z
_atom_site_U_iso_or_equiv
_atom_site_adp_type
_atom_site_occupancy
_atom_site_symmetry_multiplicity
_atom_site_calc_flag
_atom_site_refinement_flags
_atom_site_disorder_assembly
_atom_site_disorder_group
C1 C 0.4732(2) 0.67554(16) 0.43927(14) 0.0214(3) Uani 1 1 d . . .
C2 C 0.4884(3) 0.57395(19) 0.33506(15) 0.0304(4) Uani 1 1 d . . .
H2A H 0.6162 0.5384 0.3297 0.037 Uiso 1 1 calc R . .
H2B H 0.4607 0.6269 0.2591 0.037 Uiso 1 1 calc R . .
C3 C 0.3595(2) 0.44511(19) 0.34563(16) 0.0300(4) Uani 1 1 d . . .
H3A H 0.3541 0.3955 0.2661 0.036 Uiso 1 1 calc R . .
H3B H 0.2347 0.4812 0.3641 0.036 Uiso 1 1 calc R . .
C4 C 0.4139(3) 0.33498(19) 0.44233(17) 0.0343(4) Uani 1 1 d . . .
H4A H 0.3391 0.2467 0.4306 0.041 Uiso 1 1 calc R . .
H4B H 0.5439 0.3080 0.4294 0.041 Uiso 1 1 calc R . .
C5 C 0.3913(3) 0.3854(2) 0.57321(17) 0.0341(4) Uani 1 1 d . . .
H5A H 0.4057 0.3008 0.6274 0.041 Uiso 1 1 calc R . .
H5B H 0.2648 0.4225 0.5838 0.041 Uiso 1 1 calc R . .
C6 C 0.5259(3) 0.50270(18) 0.61333(15) 0.0277(4) Uani 1 1 d . . .
H6A H 0.5199 0.5128 0.7027 0.033 Uiso 1 1 calc R . .
H6B H 0.6521 0.4724 0.5918 0.033 Uiso 1 1 calc R . .
N1 N 0.4873(2) 0.64413(16) 0.55697(13) 0.0289(4) Uani 1 1 d . . .
N2 N 0.4650(2) 0.76521(16) 0.62326(14) 0.0283(4) Uani 1 1 d . . .
N3 N 0.43823(19) 0.86594(16) 0.53951(14) 0.0269(3) Uani 1 1 d . . .
N4 N 0.4414(2) 0.81711(16) 0.42471(13) 0.0299(4) Uani 1 1 d . . .
O1 O 0.40967(19) 0.99783(13) 0.56538(15) 0.0390(4) Uani 1 1 d . . .

loop_
_atom_site_aniso_label
_atom_site_aniso_U_11
_atom_site_aniso_U_22
_atom_site_aniso_U_33
_atom_site_aniso_U_23
_atom_site_aniso_U_13
_atom_site_aniso_U_12
C1 0.0216(7) 0.0241(7) 0.0184(7) 0.0017(6) 0.0002(6) 0.0004(6)
C2 0.0375(10) 0.0356(9) 0.0182(7) -0.0007(7) 0.0025(7) 0.0033(8)
C3 0.0284(8) 0.0371(10) 0.0244(8) -0.0098(8) -0.0007(7) 0.0033(8)
C4 0.0422(10) 0.0275(9) 0.0332(9) -0.0050(8) 0.0038(9) -0.0033(7)
C5 0.0446(11) 0.0274(9) 0.0303(9) 0.0034(7) 0.0079(8) -0.0057(8)
C6 0.0338(9) 0.0285(9) 0.0208(7) 0.0035(6) 0.0008(7) 0.0019(7)
N1 0.0291(8) 0.0315(7) 0.0260(8) -0.0001(6) 0.0000(6) -0.0009(6)
N2 0.0298(8) 0.0284(7) 0.0267(7) -0.0048(5) -0.0014(6) 0.0001(6)
N3 0.0228(7) 0.0245(7) 0.0335(8) -0.0019(6) -0.0012(6) -0.0024(6)
N4 0.0300(7) 0.0298(7) 0.0299(8) 0.0035(6) -0.0013(6) 0.0005(6)
O1 0.0353(7) 0.0245(7) 0.0573(9) -0.0070(6) -0.0073(7) 0.0004(5)

loop_
_atom_type_symbol
_atom_type_description
_atom_type_scat_dispersion_real
_atom_type_scat_dispersion_imag
_atom_type_scat_source
C C 0.0033 0.0016 'International Tables Vol C Tables 4.2.6.8 and 6.1.1.4'
H H 0.0000 0.0000 'International Tables Vol C Tables 4.2.6.8 and 6.1.1.4'
N N 0.0061 0.0033 'International Tables Vol C Tables 4.2.6.8 and 6.1.1.4'
O O 0.0106 0.0060 'International Tables Vol C Tables 4.2.6.8 and 6.1.1.4'

loop_
_geom_angle_atom_site_label_1
_geom_angle_atom_site_label_2
_geom_angle_atom_site_label_3
_geom_angle
_geom_angle_site_symmetry_1
_geom_angle_site_symmetry_3
_geom_angle_publ_flag
N1 C1 N4 110.05(14) . . ?
N1 C1 C2 127.44(15) . . ?
N4 C1 C2 122.51(14) . . ?
C1 C2 C3 112.92(14) . . ?
C1 C2 H2A 109.0 . . ?
C3 C2 H2A 109.0 . . ?
C1 C2 H2B 109.0 . . ?
C3 C2 H2B 109.0 . . ?
H2A C2 H2B 107.8 . . ?
C2 C3 C4 114.55(15) . . ?
C2 C3 H3A 108.6 . . ?
C4 C3 H3A 108.6 . . ?
C2 C3 H3B 108.6 . . ?
C4 C3 H3B 108.6 . . ?
H3A C3 H3B 107.6 . . ?
C5 C4 C3 115.37(15) . . ?
C5 C4 H4A 108.4 . . ?
C3 C4 H4A 108.4 . . ?
C5 C4 H4B 108.4 . . ?
C3 C4 H4B 108.4 . . ?
H4A C4 H4B 107.5 . . ?
C4 C5 C6 114.93(15) . . ?
C4 C5 H5A 108.5 . . ?
C6 C5 H5A 108.5 . . ?
C4 C5 H5B 108.5 . . ?
C6 C5 H5B 108.5 . . ?
H5A C5 H5B 107.5 . . ?
N1 C6 C5 112.63(15) . . ?
N1 C6 H6A 109.1 . . ?
C5 C6 H6A 109.1 . . ?
N1 C6 H6B 109.1 . . ?
C5 C6 H6B 109.1 . . ?
H6A C6 H6B 107.8 . . ?
C1 N1 N2 109.73(14) . . ?
C1 N1 C6 128.14(15) . . ?
N2 N1 C6 122.11(14) . . ?
N3 N2 N1 102.94(14) . . ?
O1 N3 N2 122.86(16) . . ?
O1 N3 N4 122.48(16) . . ?
N2 N3 N4 114.66(15) . . ?
C1 N4 N3 102.62(13) . . ?

loop_
_geom_bond_atom_site_label_1
_geom_bond_atom_site_label_2
_geom_bond_distance
_geom_bond_site_symmetry_2
_geom_bond_publ_flag
C1 N1 1.333(2) . ?
C1 N4 1.339(2) . ?
C1 C2 1.487(2) . ?
C2 C3 1.521(3) . ?
C2 H2A 0.9900 . ?
C2 H2B 0.9900 . ?
C3 C4 1.526(3) . ?
C3 H3A 0.9900 . ?
C3 H3B 0.9900 . ?
C4 C5 1.525(3) . ?
C4 H4A 0.9900 . ?
C4 H4B 0.9900 . ?
C5 C6 1.527(3) . ?
C5 H5A 0.9900 . ?
C5 H5B 0.9900 . ?
C6 N1 1.474(2) . ?
C6 H6A 0.9900 . ?
C6 H6B 0.9900 . ?
N1 N2 1.346(2) . ?
N2 N3 1.325(2) . ?
N3 O1 1.269(2) . ?
N3 N4 1.343(2) . ?
